data_8101323
loop_
_publ_author_name
'Tarafder, M. T. H.'
'Azahari, K.'
'Crouse, K. A.'
'Yamin, B. M.'
'Sundara Raj, S. Shanmuga'
'Ibrahim, A. R.'
'Fun, Hoong-Kun'

_publ_section_title
;
Crystal structure of 2-S-benzyl-5-phenyl-1-(1-thia-3,4-diazacyclopenta-
2,4-diene), C~15~H~12~N~2~S~2~
;
_journal_issue 4
_journal_name_full 'Zeitschrift f\"ur Kristallographie - New Crystal Structures'
_journal_page_first 487
_journal_page_last 488
_journal_volume 215
_journal_year 2000
_chemical_formula_sum 'C15 H12 N2 S2'
_chemical_formula_weight 284.39
_space_group_IT_number 14
_symmetry_cell_setting monoclinic
_symmetry_space_group_name_Hall '-P 2yn'
_symmetry_space_group_name_H-M 'P 1 21/n 1'
_cell_angle_alpha 90.00
_cell_angle_beta 100.782(1)
_cell_angle_gamma 90.00
_cell_formula_units_Z 4
_cell_length_a 5.6723(1)
_cell_length_b 30.5425(6)
_cell_length_c 7.9336(2)
_cell_measurement_temperature 293(2)
_cell_volume 1350.20(5)
_diffrn_ambient_temperature 293(2)
_exptl_crystal_density_diffrn 1.399
_cod_depositor_comments
;
The following automatic conversions were performed:
'_symmetry_cell_setting' value 'Monoclinic' changed to 'monoclinic'
according to '/home/saulius/struct/CIF-dictionaries/cif_core.dic'
dictionary named 'cif_core.dic' version 2.4.1 from 2010-06-29.

Automatic conversion script
Id: cif_fix_enum 1527 2010-12-29 10:47:43Z saulius 
;
_cod_original_sg_symbol_H-M 'P 21/n'
_cod_database_code 8101323

loop_
_symmetry_equiv_pos_as_xyz
'x, y, z'
'-x+1/2, y+1/2, -z+1/2'
'-x, -y, -z'
'x-1/2, -y-1/2, z-1/2'

loop_
_atom_site_label
_atom_site_type_symbol
_atom_site_fract_x
_atom_site_fract_y
_atom_site_fract_z
_atom_site_U_iso_or_equiv
_atom_site_adp_type
_atom_site_occupancy
_atom_site_symmetry_multiplicity
_atom_site_Wyckoff_symbol
_atom_site_calc_flag
_atom_site_refinement_flags
_atom_site_disorder_assembly
_atom_site_disorder_group
S1 S 0.17724(9) 0.091207(17) 0.71770(8) 0.04747(18) Uani 1 4 e d . . .
S2 S 0.06464(9) 0.185097(16) 0.62661(6) 0.04387(17) Uani 1 4 e d . . .
N1 N -0.2674(3) 0.07270(6) 0.6361(3) 0.0507(4) Uani 1 4 e d . . .
N2 N -0.2516(3) 0.11732(6) 0.6065(3) 0.0499(4) Uani 1 4 e d . . .
C1 C -0.0292(4) 0.00787(6) 0.7351(2) 0.0404(4) Uani 1 4 e d . . .
C2 C -0.2174(4) -0.02089(8) 0.6855(3) 0.0562(6) Uani 1 4 e d . . .
H2A H -0.3642 -0.0105 0.6270 0.067 Uiso 1 4 e calc R . .
C3 C -0.1888(5) -0.06512(8) 0.7222(4) 0.0649(7) Uani 1 4 e d . . .
H3A H -0.3171 -0.0841 0.6889 0.078 Uiso 1 4 e calc R . .
C4 C 0.0259(5) -0.08110(8) 0.8067(3) 0.0622(7) Uani 1 4 e d . . .
H4A H 0.0449 -0.1109 0.8288 0.075 Uiso 1 4 e calc R . .
C5 C 0.2122(5) -0.05300(8) 0.8584(4) 0.0746(8) Uani 1 4 e d . . .
H5A H 0.3574 -0.0637 0.9183 0.089 Uiso 1 4 e calc R . .
C6 C 0.1872(4) -0.00852(8) 0.8226(4) 0.0636(7) Uani 1 4 e d . . .
H6A H 0.3161 0.0103 0.8573 0.076 Uiso 1 4 e calc R . .
C7 C -0.0608(3) 0.05478(6) 0.6950(2) 0.0378(4) Uani 1 4 e d . . .
C8 C -0.0311(3) 0.13101(6) 0.6435(2) 0.0368(4) Uani 1 4 e d . . .
C9 C -0.2092(4) 0.21105(6) 0.5146(2) 0.0409(4) Uani 1 4 e d . . .
H9A H -0.3410 0.2024 0.5696 0.049 Uiso 1 4 e calc R . .
H9B H -0.1913 0.2425 0.5262 0.049 Uiso 1 4 e calc R . .
C10 C -0.2727(3) 0.19982(5) 0.3268(2) 0.0338(4) Uani 1 4 e d . . .
C11 C -0.4785(4) 0.17609(6) 0.2623(3) 0.0408(4) Uani 1 4 e d . . .
H11A H -0.5798 0.1673 0.3356 0.049 Uiso 1 4 e calc R . .
C12 C -0.5346(4) 0.16536(7) 0.0891(3) 0.0478(5) Uani 1 4 e d . . .
H12A H -0.6730 0.1495 0.0471 0.057 Uiso 1 4 e calc R . .
C13 C -0.3860(4) 0.17820(7) -0.0201(3) 0.0483(5) Uani 1 4 e d . . .
H13A H -0.4223 0.1705 -0.1355 0.058 Uiso 1 4 e calc R . .
C14 C -0.1825(4) 0.20260(7) 0.0415(3) 0.0469(5) Uani 1 4 e d . . .
H14A H -0.0840 0.2118 -0.0330 0.056 Uiso 1 4 e calc R . .
C15 C -0.1256(4) 0.21326(6) 0.2143(3) 0.0416(4) Uani 1 4 e d . . .
H15B H 0.0118 0.2295 0.2553 0.050 Uiso 1 4 e calc R . .

loop_
_atom_site_aniso_label
_atom_site_aniso_U_11
_atom_site_aniso_U_22
_atom_site_aniso_U_33
_atom_site_aniso_U_23
_atom_site_aniso_U_13
_atom_site_aniso_U_12
S1 0.0339(3) 0.0432(3) 0.0610(4) 0.0003(2) -0.0023(2) -0.00024(19)
S2 0.0483(3) 0.0418(3) 0.0381(3) 0.00106(19) -0.0005(2) -0.0074(2)
N1 0.0364(9) 0.0403(9) 0.0729(13) 0.0094(8) 0.0043(8) 0.0011(7)
N2 0.0367(9) 0.0421(9) 0.0693(12) 0.0086(8) 0.0060(8) 0.0027(7)
C1 0.0414(10) 0.0388(10) 0.0409(10) 0.0000(8) 0.0070(8) 0.0033(8)
C2 0.0490(12) 0.0505(12) 0.0630(14) 0.0099(11) -0.0055(10) -0.0044(10)
C3 0.0677(16) 0.0460(13) 0.0774(17) 0.0064(12) 0.0037(13) -0.0122(11)
C4 0.0732(17) 0.0395(11) 0.0764(17) 0.0083(11) 0.0200(14) 0.0068(11)
C5 0.0580(16) 0.0536(14) 0.105(2) 0.0121(14) -0.0022(15) 0.0169(12)
C6 0.0462(12) 0.0482(13) 0.0898(19) 0.0031(12) -0.0046(12) 0.0034(10)
C7 0.0338(9) 0.0391(9) 0.0401(10) -0.0008(8) 0.0056(8) 0.0009(7)
C8 0.0384(9) 0.0388(9) 0.0329(9) -0.0016(7) 0.0056(7) 0.0015(7)
C9 0.0505(11) 0.0346(9) 0.0387(10) -0.0022(7) 0.0113(9) 0.0052(8)
C10 0.0380(9) 0.0276(8) 0.0360(9) 0.0022(7) 0.0078(7) 0.0060(7)
C11 0.0371(10) 0.0416(10) 0.0448(11) 0.0035(8) 0.0109(8) -0.0017(8)
C12 0.0431(11) 0.0466(11) 0.0492(12) 0.0005(9) -0.0027(9) -0.0045(9)
C13 0.0530(12) 0.0545(12) 0.0340(10) 0.0000(8) -0.0004(9) 0.0079(10)
C14 0.0473(11) 0.0565(12) 0.0386(10) 0.0076(9) 0.0122(9) 0.0002(9)
C15 0.0404(10) 0.0419(10) 0.0425(10) 0.0033(8) 0.0076(8) -0.0043(8)

loop_
_geom_bond_atom_site_label_1
_geom_bond_atom_site_label_2
_geom_bond_distance
_geom_bond_site_symmetry_2
_geom_bond_publ_flag
S1 C8 1.7206(19) . ?
S1 C7 1.7327(19) . ?
S2 C8 1.7518(19) . ?
S2 C9 1.821(2) . ?
N1 C7 1.299(2) . ?
N1 N2 1.389(2) . ?
N2 C8 1.300(3) . ?
C1 C2 1.381(3) . ?
C1 C6 1.386(3) . ?
C1 C7 1.471(3) . ?
C2 C3 1.385(3) . ?
C2 H2A 0.9300 . ?
C3 C4 1.366(4) . ?
C3 H3A 0.9300 . ?
C4 C5 1.363(4) . ?
C4 H4A 0.9300 . ?
C5 C6 1.390(3) . ?
C5 H5A 0.9300 . ?
C6 H6A 0.9300 . ?
C9 C10 1.505(3) . ?
C9 H9A 0.9700 . ?
C9 H9B 0.9700 . ?
C10 C11 1.388(3) . ?
C10 C15 1.393(3) . ?
C11 C12 1.390(3) . ?
C11 H11A 0.9300 . ?
C12 C13 1.374(3) . ?
C12 H12A 0.9300 . ?
C13 C14 1.384(3) . ?
C13 H13A 0.9300 . ?
C14 C15 1.387(3) . ?
C14 H14A 0.9300 . ?
C15 H15B 0.9300 . ?

loop_
_cod_related_entry_id
_cod_related_entry_database
_cod_related_entry_code
1 ChemSpider 11416265
